data_4323297
loop_
_publ_author_name
'Jeffrey R. Eveland'
'Jean-Yves Saillard'
'Kenton H. Whitmire'

_publ_contact_author
;
Dr. Kenton. H. Whitmire
Chemistry Department MS 60
Rice University
Houston TX 77251-1892
U.S.A.
;
_publ_contact_author_email whitmir@rice.edu
_publ_contact_author_fax (1)-713-737-5652
_publ_contact_author_phone (1)-713-737-5650
_publ_section_title
;
 Effect of Hybridization on Structure and Bonding of Cluster Compounds
 Possessing a Square-Pyramidal Fe3(CO)9E2 Core (E = Element of Group 15 or
 16)
;
_journal_name_full 'Inorganic Chemistry'
_journal_page_first 330
_journal_page_last 334
_journal_paper_doi 10.1021/ic960243l
_journal_volume 36
_journal_year 1997
_chemical_formula_structural (C~8~H~20~N)~2~[Bi~2~Fe~3~(CO)~9~]
_chemical_formula_sum 'C25 H40 Bi2 Fe3 N2 O9'
_chemical_formula_weight 1098.10
_chemical_name_systematic
;
 ?
;
_space_group_IT_number 19
_symmetry_cell_setting orthorhombic
_symmetry_space_group_name_Hall 'P 2ac 2ab'
_symmetry_space_group_name_H-M 'P 21 21 21'
_atom_sites_solution_hydrogens geom
_atom_sites_solution_primary direct
_atom_sites_solution_secondary difmap
_audit_creation_method SHELXL
_cell_angle_alpha 90.00
_cell_angle_beta 90.00
_cell_angle_gamma 90.00
_cell_formula_units_Z 4
_cell_length_a 7.2800(10)
_cell_length_b 20.642(4)
_cell_length_c 22.365(4)
_cell_measurement_reflns_used 25
_cell_measurement_temperature 223(2)
_cell_measurement_theta_max 8
_cell_measurement_theta_min 4
_cell_volume 3360.9(10)
_computing_cell_refinement 'Texray 5.0 (MSC)'
_computing_data_collection 'Texray 5.0 (MSC)'
_computing_data_reduction 'Texray 5.0 (MSC)'
_computing_molecular_graphics 'SHELXTL PC (Siemens, 1992)'
_computing_publication_material 'SHELXTL PC (Siemens, 1992)'
_computing_structure_refinement 'SHELXL-93 (Sheldrick, 1993)'
_computing_structure_solution 'SHELXS-86 (Sheldrick, 1990)'
_diffrn_ambient_temperature 223(2)
_diffrn_measurement_device 'Rigaku AFC5S'
_diffrn_measurement_method '\w scans'
_diffrn_radiation_monochromator graphite
_diffrn_radiation_source 'normal-focus sealed tube'
_diffrn_radiation_type MoK\a
_diffrn_radiation_wavelength 0.71069
_diffrn_reflns_av_R_equivalents 0.0697
_diffrn_reflns_av_sigmaI/netI 0.1074
_diffrn_reflns_limit_h_max 9
_diffrn_reflns_limit_h_min -7
_diffrn_reflns_limit_k_max 24
_diffrn_reflns_limit_k_min -22
_diffrn_reflns_limit_l_max 29
_diffrn_reflns_limit_l_min -21
_diffrn_reflns_number 6228
_diffrn_reflns_theta_max 27.49
_diffrn_reflns_theta_min 2.07
_diffrn_standards_decay_% 0
_diffrn_standards_interval_count 150
_diffrn_standards_number 3
_exptl_absorpt_coefficient_mu 11.749
_exptl_absorpt_correction_T_max 1.0000
_exptl_absorpt_correction_T_min 0.8650
_exptl_absorpt_correction_type empirical
_exptl_crystal_colour black
_exptl_crystal_density_diffrn 2.170
_exptl_crystal_description plate
_exptl_crystal_F_000 2080
_exptl_crystal_size_max 0.5
_exptl_crystal_size_mid 0.4
_exptl_crystal_size_min 0.2
_refine_diff_density_max 1.696
_refine_diff_density_min -1.569
_refine_diff_density_rms 0.300
_refine_ls_abs_structure_details 'Flack H D (1983), Acta Cryst. A39, 876-881'
_refine_ls_abs_structure_Flack 0.68(2)
_refine_ls_extinction_coef 0.0004(2)
_refine_ls_extinction_expression Fc^*^=3DkFc[1+0.001xFc^2^\l^3^/sin(2\q)]^-1/4^
_refine_ls_extinction_method SHELXL
_refine_ls_goodness_of_fit_all 1.012
_refine_ls_goodness_of_fit_obs 1.008
_refine_ls_hydrogen_treatment noref
_refine_ls_matrix_type full
_refine_ls_number_parameters 374
_refine_ls_number_reflns 5612
_refine_ls_number_restraints 26
_refine_ls_restrained_S_all 1.062
_refine_ls_restrained_S_obs 1.005
_refine_ls_R_factor_all 0.1222
_refine_ls_R_factor_obs 0.0680
_refine_ls_shift/esd_max -0.001
_refine_ls_shift/esd_mean 0.000
_refine_ls_structure_factor_coef Fsqd
_refine_ls_weighting_details 'w=1/[\s^2^(Fo^2^)+(0.1321P)^2^+17.3407P] where P=(Fo^2^+2Fc^2^)/3'
_refine_ls_weighting_scheme calc
_refine_ls_wR_factor_all 0.2205
_refine_ls_wR_factor_obs 0.1744
_reflns_number_observed 3989
_reflns_number_total 5619
_reflns_observed_criterion >2sigma(I)
_cod_data_source_file ic960243l.cif
_cod_data_source_block jre2
_cod_depositor_comments
;
The following automatic conversions were performed:

'_refine_ls_weighting_scheme' value 'calc
w=1/[\s^2^(Fo^2^)+(0.1321P)^2^+17.3407P] where P=(Fo^2^+2Fc^2^)/3'
was changed to 'calc'. New tag '_refine_ls_weighting_details' was
created. The value of the new tag was set to
'w=1/[\s^2^(Fo^2^)+(0.1321P)^2^+17.3407P] where P=(Fo^2^+2Fc^2^)/3'.

Automatic conversion script
Id: cif_fix_values 3143 2015-03-26 13:38:13Z robertas 
;
_cod_database_code 4323297

loop_
_symmetry_equiv_pos_as_xyz
'x, y, z'
'-x+1/2, -y, z+1/2'
'-x, y+1/2, -z+1/2'
'x+1/2, -y+1/2, -z'

loop_
_atom_site_aniso_label
_atom_site_aniso_U_11
_atom_site_aniso_U_22
_atom_site_aniso_U_33
_atom_site_aniso_U_23
_atom_site_aniso_U_13
_atom_site_aniso_U_12
Bi1 0.0382(6) 0.0499(6) 0.0379(5) -0.0062(4) -0.0049(4) 0.0049(5)
Bi2 0.0383(6) 0.0431(5) 0.0367(5) -0.0073(4) 0.0010(5) -0.0051(5)
Fe1 0.046(2) 0.035(2) 0.030(2) -0.003(2) 0.002(2) 0.002(2)
Fe2 0.053(2) 0.039(2) 0.030(2) -0.003(2) -0.001(2) -0.004(2)
Fe3 0.042(2) 0.033(2) 0.031(2) -0.0017(14) 0.0023(15) 0.001(2)
O11 0.078(15) 0.045(10) 0.058(11) 0.008(10) 0.014(13) 0.021(11)
O12 0.075(16) 0.071(14) 0.064(13) -0.009(12) 0.042(13) 0.003(13)
O32 0.039(11) 0.044(10) 0.120(19) -0.017(11) 0.005(12) -0.011(9)
O22 0.040(12) 0.078(15) 0.058(14) -0.001(11) 0.004(11) 0.015(11)
O21 0.110(21) 0.053(13) 0.048(12) 0.010(11) -0.006(13) -0.012(14)
C33 0.014(11) 0.069(17) 0.034(13) -0.009(12) 0.004(10) -0.002(12)
O33 0.053(14) 0.074(14) 0.081(15) -0.010(13) -0.014(13) 0.030(11)
C2H 0.036(17) 0.048(18) 0.110(28) -0.025(18) 0.001(19) 0.002(15)
C2A 0.038(16) 0.070(20) 0.071(21) 0.004(17) 0.005(15) 0.012(17)
N2 0.073(16) 0.032(11) 0.029(10) -0.004(9) -0.004(11) 0.011(12)
C2C 0.059(19) 0.041(16) 0.054(18) 0.008(14) 0.006(15) -0.001(13)
C22 0.050(18) 0.066(17) 0.023(12) -0.004(12) -0.008(13) -0.027(16)
C2G 0.065(21) 0.069(20) 0.060(19) -0.023(16) 0.024(17) -0.026(17)
C1A 0.065(23) 0.089(24) 0.082(24) -0.045(20) 0.001(21) 0.023(21)
C2D 0.095(26) 0.033(15) 0.053(17) -0.007(13) -0.022(18) 0.002(16)
C23 0.030(14) 0.060(18) 0.027(13) -0.001(13) 0.000(11) 0.002(13)
C2B 0.097(27) 0.041(16) 0.045(17) 0.004(14) -0.023(18) 0.014(17)
N1 0.050(13) 0.035(11) 0.039(12) -0.014(10) 0.004(10) 0.009(11)
C32 0.057(14) 0.071(15) 0.041(13) 0.013(13) 0.015(13) 0.002(13)
C1F 0.064(21) 0.076(22) 0.050(17) -0.017(17) -0.015(16) 0.025(19)
C2F 0.096(26) 0.040(16) 0.040(16) 0.014(13) 0.026(17) 0.012(17)
C31 0.049(17) 0.031(13) 0.031(14) -0.001(10) -0.003(12) -0.002(12)
C1B 0.088(25) 0.023(13) 0.076(22) 0.019(14) 0.004(20) 0.020(15)
C12 0.064(20) 0.045(15) 0.045(15) -0.011(13) -0.011(15) 0.046(16)
C13 0.080(22) 0.024(13) 0.031(14) 0.004(11) 0.020(15) -0.012(14)
C21 0.132(35) 0.041(17) 0.029(14) -0.009(13) 0.004(19) 0.000(20)
C2E 0.087(25) 0.055(18) 0.069(22) 0.006(16) -0.005(20) -0.001(20)
C1C 0.101(27) 0.071(20) 0.029(13) -0.006(14) -0.004(17) 0.008(21)
C1G 0.080(24) 0.100(25) 0.056(20) 0.015(18) -0.010(20) 0.017(22)
C1E 0.074(23) 0.077(22) 0.046(18) -0.006(17) 0.007(17) 0.018(19)
C11 0.049(16) 0.054(17) 0.043(16) 0.015(14) 0.001(13) 0.008(13)
O31 0.100(20) 0.088(17) 0.024(10) -0.007(10) -0.001(12) 0.009(15)
O23 0.102(20) 0.060(13) 0.068(15) -0.022(12) -0.008(14) -0.017(14)
O13 0.112(21) 0.048(12) 0.058(13) -0.017(11) -0.008(15) 0.019(13)
C1H 0.065(22) 0.152(36) 0.059(21) 0.021(24) 0.033(18) -0.012(25)
C1D 0.033(15) 0.097(24) 0.080(23) 0.005(19) -0.009(16) -0.014(16)

loop_
_atom_site_label
_atom_site_type_symbol
_atom_site_fract_x
_atom_site_fract_y
_atom_site_fract_z
_atom_site_U_iso_or_equiv
_atom_site_thermal_displace_type
_atom_site_occupancy
_atom_site_calc_flag
_atom_site_refinement_flags
_atom_site_disorder_group
Bi1 Bi 0.76240(13) 0.37033(5) 0.79987(4) 0.0420(3) Uani 1 d . .
Bi2 Bi 0.29774(13) 0.33504(5) 0.76689(4) 0.0394(3) Uani 1 d . .
Fe1 Fe 0.6043(5) 0.3175(2) 0.7036(2) 0.0371(8) Uani 1 d . .
Fe2 Fe 0.4560(6) 0.3866(2) 0.8629(2) 0.0404(9) Uani 1 d . .
Fe3 Fe 0.5001(5) 0.4388(2) 0.74758(15) 0.0352(8) Uani 1 d . .
O11 O 0.6863(31) 0.1954(9) 0.7644(9) 0.060(5) Uani 1 d . .
O12 O 0.9362(34) 0.3398(11) 0.6341(10) 0.070(7) Uani 1 d . .
O32 O 0.7482(28) 0.5437(9) 0.7846(11) 0.068(6) Uani 1 d . .
O22 O 0.0951(29) 0.4214(11) 0.9103(10) 0.059(6) Uani 1 d D .
O21 O 0.5113(38) 0.2623(11) 0.9206(10) 0.070(7) Uani 1 d D .
C33 C 0.2982(31) 0.4810(13) 0.7574(11) 0.039(6) Uani 1 d . .
O33 O 0.1637(29) 0.5119(11) 0.7622(11) 0.069(6) Uani 1 d . .
C2H C 0.0198(41) 0.2454(14) 0.9235(18) 0.065(10) Uani 1 d . .
H2H1 H 0.0674(41) 0.2744(14) 0.9533(18) 0.076 Uiso 1 d R .
H2H2 H -0.1119(41) 0.2473(14) 0.9236(18) 0.076 Uiso 1 d R .
H2H3 H 0.0649(41) 0.2579(14) 0.8848(18) 0.076 Uiso 1 d R .
C2A C -0.2059(40) 0.1234(15) 0.8860(15) 0.060(8) Uani 1 d . .
H2A1 H -0.2496(40) 0.1649(15) 0.8713(15) 0.356 Uiso 1 d R .
H2A2 H -0.2376(40) 0.0906(15) 0.8567(15) 0.356 Uiso 1 d R .
N2 N 0.0154(34) 0.1257(10) 0.8934(9) 0.044(5) Uani 1 d . .
C2C C 0.0781(43) 0.1441(13) 0.8302(14) 0.052(8) Uani 1 d . .
H2C1 H 0.0318(43) 0.1868(13) 0.8204(14) 0.356 Uiso 1 d R .
H2C2 H 0.0254(43) 0.1136(13) 0.8020(14) 0.356 Uiso 1 d R .
C22 C 0.2264(40) 0.4066(14) 0.8889(10) 0.046(7) Uani 1 d D .
C2G C 0.2926(46) 0.1436(16) 0.8235(14) 0.065(9) Uani 1 d . .
H2G1 H 0.3243(46) 0.1553(16) 0.7833(14) 0.076 Uiso 1 d R .
H2G2 H 0.3391(46) 0.1011(16) 0.8321(14) 0.076 Uiso 1 d R .
H2G3 H 0.3456(46) 0.1742(16) 0.8508(14) 0.076 Uiso 1 d R .
C1A C 0.2066(52) 0.5770(18) 0.8912(17) 0.079(11) Uani 1 d . .
H1A1 H 0.1325(52) 0.5627(18) 0.8577(17) 0.356 Uiso 1 d R .
H1A2 H 0.2304(52) 0.5400(18) 0.9167(17) 0.356 Uiso 1 d R .
C2D C 0.0812(51) 0.1752(13) 0.9370(13) 0.060(9) Uani 1 d . .
H2D1 H 0.2144(51) 0.1742(13) 0.9379(13) 0.356 Uiso 1 d R .
H2D2 H 0.0377(51) 0.1636(13) 0.9765(13) 0.356 Uiso 1 d R .
C23 C 0.5737(36) 0.4430(14) 0.9065(11) 0.039(6) Uani 1 d . .
C2B C 0.0931(53) 0.0591(14) 0.9145(13) 0.061(9) Uani 1 d . .
H2B1 H 0.2262(53) 0.0602(14) 0.9130(13) 0.356 Uiso 1 d R .
H2B2 H 0.0569(53) 0.0517(14) 0.9557(13) 0.356 Uiso 1 d R .
N1 N 0.1014(31) 0.6309(10) 0.9278(10) 0.041(5) Uani 1 d . .
C32 C 0.6533(44) 0.5008(16) 0.7709(14) 0.056(8) Uani 1 d U .
C1F C -0.0658(46) 0.6743(17) 0.8355(13) 0.063(9) Uani 1 d . .
H1F1 H -0.0968(46) 0.7137(17) 0.8151(13) 0.076 Uiso 1 d R .
H1F2 H -0.1763(46) 0.6519(17) 0.8465(13) 0.076 Uiso 1 d R .
H1F3 H 0.0061(46) 0.6473(17) 0.8095(13) 0.076 Uiso 1 d R .
C2F C 0.0233(51) 0.0026(13) 0.8755(12) 0.059(9) Uani 1 d . .
H2F1 H 0.0735(51) -0.0375(13) 0.8901(12) 0.076 Uiso 1 d R .
H2F2 H 0.0612(51) 0.0091(13) 0.8349(12) 0.076 Uiso 1 d R .
H2F3 H -0.1084(51) 0.0008(13) 0.8774(12) 0.076 Uiso 1 d R .
C31 C 0.5160(39) 0.4452(11) 0.6702(11) 0.037(6) Uani 1 d . .
C1B C 0.0426(51) 0.6898(13) 0.8907(15) 0.062(9) Uani 1 d . .
H1B1 H -0.0301(51) 0.7182(13) 0.9158(15) 0.356 Uiso 1 d R .
H1B2 H 0.1520(51) 0.7134(13) 0.8789(15) 0.356 Uiso 1 d R .
C12 C 0.8071(44) 0.3337(13) 0.6631(12) 0.051(8) Uani 1 d . .
C13 C 0.4627(47) 0.2921(12) 0.6413(12) 0.045(7) Uani 1 d . .
C21 C 0.4850(61) 0.3114(13) 0.8963(12) 0.067(11) Uani 1 d D .
C2E C -0.3037(55) 0.1075(15) 0.9467(15) 0.070(9) Uani 1 d . .
H2E1 H -0.4341(55) 0.1062(15) 0.9406(15) 0.076 Uiso 1 d R .
H2E2 H -0.2746(55) 0.1403(15) 0.9756(15) 0.076 Uiso 1 d R .
H2E3 H -0.2623(55) 0.0662(15) 0.9611(15) 0.076 Uiso 1 d R .
C1C C 0.2070(54) 0.6578(15) 0.9781(12) 0.067(9) Uani 1 d . .
H1C1 H 0.1296(54) 0.6882(15) 0.9996(12) 0.356 Uiso 1 d R .
H1C2 H 0.3110(54) 0.6818(15) 0.9625(12) 0.356 Uiso 1 d R .
C1G C 0.2795(54) 0.6046(18) 1.0247(15) 0.078(10) Uani 1 d U .
H1G1 H 0.3456(54) 0.6257(18) 1.0564(15) 0.076 Uiso 1 d R .
H1G2 H 0.3598(54) 0.5751(18) 1.0043(15) 0.076 Uiso 1 d R .
H1G3 H 0.1775(54) 0.5811(18) 1.0412(15) 0.076 Uiso 1 d R .
C1E C 0.3973(47) 0.6068(17) 0.8672(15) 0.066(9) Uani 1 d . .
H1E1 H 0.4623(47) 0.5743(17) 0.8450(15) 0.076 Uiso 1 d R .
H1E2 H 0.4707(47) 0.6203(17) 0.9006(15) 0.076 Uiso 1 d R .
H1E3 H 0.3729(47) 0.6433(17) 0.8419(15) 0.076 Uiso 1 d R .
C11 C 0.6511(40) 0.2450(14) 0.7427(12) 0.049(7) Uani 1 d . .
O31 O 0.5225(38) 0.4584(12) 0.6189(9) 0.071(7) Uani 1 d . .
O23 O 0.6522(38) 0.4805(11) 0.9386(11) 0.077(7) Uani 1 d . .
O13 O 0.3876(40) 0.2693(10) 0.6021(10) 0.073(7) Uani 1 d . .
C1H C -0.1750(51) 0.6350(23) 0.9919(16) 0.092(13) Uani 1 d U .
H1H1 H -0.2803(51) 0.6117(23) 1.0063(16) 0.076 Uiso 1 d R .
H1H2 H -0.2148(51) 0.6731(23) 0.9710(16) 0.076 Uiso 1 d R .
H1H3 H -0.0993(51) 0.6474(23) 1.0252(16) 0.076 Uiso 1 d R .
C1D C -0.0660(41) 0.5927(19) 0.9510(17) 0.070(10) Uani 1 d U .
H1D1 H -0.1420(41) 0.5798(19) 0.9174(17) 0.356 Uiso 1 d R .
H1D2 H -0.0264(41) 0.5539(19) 0.9718(17) 0.356 Uiso 1 d R .

loop_
_atom_type_symbol
_atom_type_description
_atom_type_scat_dispersion_real
_atom_type_scat_dispersion_imag
_atom_type_scat_source
C C 0.0033 0.0016 'International Tables Vol C Tables 4.2.6.8 and 6.1.1.4'
H H 0.0000 0.0000 'International Tables Vol C Tables 4.2.6.8 and 6.1.1.4'
N N 0.0061 0.0033 'International Tables Vol C Tables 4.2.6.8 and 6.1.1.4'
O O 0.0106 0.0060 'International Tables Vol C Tables 4.2.6.8 and 6.1.1.4'
Fe Fe 0.3463 0.8444 'International Tables Vol C Tables 4.2.6.8 and 6.1.1.4'
Bi Bi -4.1077 10.2566 'International Tables Vol C Tables 4.2.6.8 and 6.1.1.4'

loop_
_geom_angle_atom_site_label_1
_geom_angle_atom_site_label_2
_geom_angle_atom_site_label_3
_geom_angle
_geom_angle_site_symmetry_1
_geom_angle_site_symmetry_3
_geom_angle_publ_flag
Fe3 Bi1 Fe2 64.03(11) . . y
Fe3 Bi1 Fe1 63.35(11) . . y
Fe2 Bi1 Fe1 96.77(12) . . y
Fe3 Bi1 Bi2 47.79(8) . . y
Fe2 Bi1 Bi2 48.32(8) . . y
Fe1 Bi1 Bi2 48.46(8) . . y
Fe3 Bi2 Fe2 64.21(11) . . y
Fe3 Bi2 Fe1 63.61(11) . . y
Fe2 Bi2 Fe1 96.93(12) . . y
Fe3 Bi2 Bi1 48.10(8) . . y
Fe2 Bi2 Bi1 48.32(9) . . y
Fe1 Bi2 Bi1 48.61(8) . . y
C12 Fe1 C11 104.7(12) . . ?
C12 Fe1 C13 97.9(13) . . ?
C11 Fe1 C13 104.3(12) . . ?
C12 Fe1 Bi2 161.2(9) . . ?
C11 Fe1 Bi2 90.7(9) . . ?
C13 Fe1 Bi2 88.4(10) . . ?
C12 Fe1 Bi1 88.6(9) . . ?
C11 Fe1 Bi1 82.1(10) . . ?
C13 Fe1 Bi1 169.3(10) . . ?
Bi2 Fe1 Bi1 82.94(10) . . y
C12 Fe1 Fe3 103.8(9) . . ?
C11 Fe1 Fe3 129.5(9) . . ?
C13 Fe1 Fe3 112.1(9) . . ?
Bi2 Fe1 Fe3 57.61(10) . . y
Bi1 Fe1 Fe3 57.85(10) . . y
C21 Fe2 C23 107.3(14) . . ?
C21 Fe2 C22 100.2(17) . . ?
C23 Fe2 C22 97.0(12) . . ?
C21 Fe2 Bi2 92.4(10) . . ?
C23 Fe2 Bi2 158.7(9) . . ?
C22 Fe2 Bi2 87.2(7) . . ?
C21 Fe2 Bi1 90.8(13) . . ?
C23 Fe2 Bi1 88.2(9) . . ?
C22 Fe2 Bi1 165.8(8) . . ?
Bi2 Fe2 Bi1 83.36(11) . . y
C21 Fe2 Fe3 136.3(10) . . ?
C23 Fe2 Fe3 101.6(9) . . ?
C22 Fe2 Fe3 108.1(8) . . ?
Bi2 Fe2 Fe3 57.45(11) . . y
Bi1 Fe2 Fe3 57.76(11) . . y
C33 Fe3 C31 98.3(12) . . ?
C33 Fe3 C32 97.7(13) . . ?
C31 Fe3 C32 101.2(13) . . ?
C33 Fe3 Bi2 85.0(9) . . ?
C31 Fe3 Bi2 105.2(8) . . ?
C32 Fe3 Bi2 152.8(10) . . ?
C33 Fe3 Bi1 146.0(9) . . ?
C31 Fe3 Bi1 115.6(9) . . ?
C32 Fe3 Bi1 78.6(10) . . ?
Bi2 Fe3 Bi1 84.11(10) . . y
C33 Fe3 Fe1 136.9(9) . . ?
C31 Fe3 Fe1 72.6(8) . . ?
C32 Fe3 Fe1 125.4(10) . . ?
Bi2 Fe3 Fe1 58.78(11) . . y
Bi1 Fe3 Fe1 58.80(11) . . y
C33 Fe3 Fe2 88.8(9) . . ?
C31 Fe3 Fe2 161.6(8) . . ?
C32 Fe3 Fe2 94.5(10) . . ?
Bi2 Fe3 Fe2 58.34(11) . . y
Bi1 Fe3 Fe2 58.20(11) . . y
Fe1 Fe3 Fe2 90.65(14) . . y
O33 C33 Fe3 176.7(26) . . ?
C2E C2A N2 111.7(26) . . ?
C2D N2 C2C 109.7(23) . . ?
C2D N2 C2B 106.9(20) . . ?
C2C N2 C2B 112.8(22) . . ?
C2D N2 C2A 114.0(23) . . ?
C2C N2 C2A 102.1(22) . . ?
C2B N2 C2A 111.4(23) . . ?
N2 C2C C2G 112.5(27) . . ?
O22 C22 Fe2 172.3(23) . . ?
N1 C1A C1E 108.8(27) . . ?
N2 C2D C2H 115.0(25) . . ?
O23 C23 Fe2 177.3(24) . . ?
C2F C2B N2 112.2(23) . . ?
C1C N1 C1B 105.1(23) . . ?
C1C N1 C1D 110.4(23) . . ?
C1B N1 C1D 111.5(24) . . ?
C1C N1 C1A 114.1(24) . . ?
C1B N1 C1A 114.5(24) . . ?
C1D N1 C1A 101.4(24) . . ?
O32 C32 Fe3 176.6(29) . . ?
O31 C31 Fe3 171.0(23) . . ?
C1F C1B N1 115.0(25) . . ?
O12 C12 Fe1 174.4(27) . . ?
O13 C13 Fe1 171.2(27) . . ?
O21 C21 Fe2 176.5(33) . . ?
N1 C1C C1G 114.2(26) . . ?
O11 C11 Fe1 174.8(25) . . ?
C1H C1D N1 109.1(28) . . ?

loop_
_geom_bond_atom_site_label_1
_geom_bond_atom_site_label_2
_geom_bond_distance
_geom_bond_site_symmetry_2
_geom_bond_publ_flag
Bi1 Fe3 2.647(4) . y
Bi1 Fe2 2.660(4) . y
Bi1 Fe1 2.675(4) . y
Bi1 Bi2 3.5380(14) . y
Bi2 Fe3 2.634(4) . y
Bi2 Fe2 2.660(4) . y
Bi2 Fe1 2.668(4) . y
Fe1 C12 1.76(3) . y
Fe1 C11 1.77(3) . y
Fe1 C13 1.81(3) . y
Fe1 Fe3 2.795(5) . y
Fe2 C21 1.74(3) . y
Fe2 C23 1.74(3) . y
Fe2 C22 1.82(3) . y
Fe2 Fe3 2.814(5) . y
Fe3 C33 1.72(2) . y
Fe3 C31 1.74(3) . y
Fe3 C32 1.78(4) . y
O11 C11 1.16(3) . ?
O12 C12 1.15(4) . ?
O32 C32 1.16(4) . ?
O22 C22 1.11(3) . ?
O21 C21 1.17(3) . ?
C33 O33 1.17(3) . ?
C2H C2D 1.55(4) . ?
C2A C2E 1.57(4) . ?
C2A N2 1.62(4) . ?
N2 C2D 1.49(3) . ?
N2 C2C 1.53(4) . ?
N2 C2B 1.56(4) . ?
C2C C2G 1.57(4) . ?
C1A N1 1.58(4) . ?
C1A C1E 1.61(5) . ?
C23 O23 1.20(3) . ?
C2B C2F 1.54(4) . ?
N1 C1C 1.47(4) . ?
N1 C1B 1.53(3) . ?
N1 C1D 1.54(4) . ?
C1F C1B 1.50(4) . ?
C31 O31 1.18(3) . ?
C13 O13 1.14(3) . ?
C1C C1G 1.60(4) . ?
C1H C1D 1.49(5) . ?
